data_4035763
loop_
_publ_author_name
'Li, Lingjun'
'Huang, Shenlong'
'Shang, Tongpeng'
'Zhang, Bo'
'Guo, Yuanyang'
'Zhu, Gongming'
'Zhou, Demin'
'Zhang, Guisheng'
'Zhu, Anlian'
'Zhang, Lihe'

_publ_section_title
;
 Medium Rings Bearing Bitriazolyls: Easily Accessible Structures with
 Superior Performance as Cu Catalyst Ligands.
;
_journal_issue 21
_journal_name_full 'The Journal of organic chemistry'
_journal_page_first 13166
_journal_page_last 13177
_journal_paper_doi 10.1021/acs.joc.8b01899
_journal_volume 83
_journal_year 2018
_chemical_formula_moiety 'C31 H28 N6 O3'
_chemical_formula_sum 'C31 H28 N6 O3'
_chemical_formula_weight 532.59
_space_group_crystal_system monoclinic
_space_group_IT_number 14
_space_group_name_Hall '-P 2ybc'
_space_group_name_H-M_alt 'P 1 21/c 1'
_atom_sites_solution_hydrogens geom
_audit_creation_date 2018-09-13
_audit_creation_method
;
Olex2 1.2-alpha
(compiled 2018.07.26 svn.r3523 for OlexSys, GUI svn.r5532)
;
_cell_angle_alpha 90
_cell_angle_beta 109.067(2)
_cell_angle_gamma 90
_cell_formula_units_Z 4
_cell_length_a 12.6636(2)
_cell_length_b 12.6670(2)
_cell_length_c 17.6579(3)
_cell_measurement_reflns_used 8169
_cell_measurement_temperature 170.01(10)
_cell_measurement_theta_max 71.1090
_cell_measurement_theta_min 4.3610
_cell_volume 2677.10(8)
_computing_cell_refinement 'CrysAlisPro 1.171.39.46e (Rigaku OD, 2018)'
_computing_data_collection 'CrysAlisPro 1.171.39.46e (Rigaku OD, 2018)'
_computing_data_reduction 'CrysAlisPro 1.171.39.46e (Rigaku OD, 2018)'
_computing_molecular_graphics 'Olex2 (Dolomanov et al., 2009)'
_computing_publication_material 'Olex2 (Dolomanov et al., 2009)'
_computing_structure_refinement 'ShelXL (Sheldrick, 2015)'
_computing_structure_solution 'SHELXT 2014/5 (Sheldrick, 2014)'
_diffrn_ambient_environment N~2~
_diffrn_ambient_temperature 170.01(10)
_diffrn_detector 'CCD plate'
_diffrn_detector_area_resol_mean 8.0528
_diffrn_detector_type EosS2
_diffrn_measured_fraction_theta_full 0.999
_diffrn_measured_fraction_theta_max 0.980
_diffrn_measurement_details
;
List of Runs (angles in degrees, time in seconds):

  # Type    Start    End  Width  t~exp~   \w     \q     \k     \f   Frames
--------------------------------------------------------------------------
  1  \w    -54.00  34.00   1.00    4.00    --  -35.37  38.00-180.00   88
  2  \w    -52.00  32.00   1.00    4.00    --  -35.37  57.00  30.00   84
  3  \w     23.00  89.00   1.00    4.00    --   35.37-125.00 150.00   66
  4  \w      1.00  74.00   1.00    4.00    --   35.37 -99.00  60.00   73
  5  \w     23.00  89.00   1.00    4.00    --   35.37-125.00-120.00   66
  6  \w     23.00  89.00   1.00    4.00    --   35.37-125.00 -60.00   66
  7  \w     23.00  89.00   1.00    4.00    --   35.37-125.00  30.00   66
  8  \w     40.00 125.00   1.00   17.00    --  106.50 -61.00-180.00   85
  9  \w     37.00 112.00   1.00   17.00    --  106.50-111.00 150.00   75
 10  \w     80.00 174.00   1.00   17.00    --  106.50  77.00 -60.00   94
 11  \w     40.00 125.00   1.00   17.00    --  106.50 -61.00  30.00   85
 12  \w     38.00 124.00   1.00   17.00    --  106.50 -45.00 -60.00   86
 13  \w     57.00 151.00   1.00   17.00    --  106.50 178.00  90.00   94
 14  \w     37.00 109.00   1.00   17.00    --  106.50 -95.00  30.00   72
 15  \w    100.00 176.00   1.00   17.00    --  106.50 111.00 -30.00   76
 16  \w    -65.00   5.00   1.00    4.00    --  -35.37  19.00 -60.00   70
 17  \w     19.00 103.00   1.00    4.00    --   35.37  57.00 150.00   84
 18  \w     19.00 103.00   1.00    4.00    --   35.37  57.00   0.00   84
 19  \w      9.00 103.00   1.00    4.00    --   35.37  77.00-120.00   94
 20  \w      9.00 103.00   1.00    4.00    --   35.37  77.00  60.00   94
;
_diffrn_measurement_device 'four-circle diffractometer'
_diffrn_measurement_device_type 'SuperNova, Dual, Cu at home/near, EosS2'
_diffrn_measurement_method '\w scans'
_diffrn_orient_matrix_type 'CrysAlisPro convention (1999,Acta A55,543-557)'
_diffrn_orient_matrix_UB_11 0.1208052000
_diffrn_orient_matrix_UB_12 -0.0258887000
_diffrn_orient_matrix_UB_13 0.0520958000
_diffrn_orient_matrix_UB_21 -0.0406618000
_diffrn_orient_matrix_UB_22 -0.1032667000
_diffrn_orient_matrix_UB_23 0.0275203000
_diffrn_orient_matrix_UB_31 0.0181181000
_diffrn_orient_matrix_UB_32 -0.0587717000
_diffrn_orient_matrix_UB_33 -0.0710615000
_diffrn_radiation_monochromator mirror
_diffrn_radiation_probe x-ray
_diffrn_radiation_type CuK\a
_diffrn_radiation_wavelength 1.54184
_diffrn_reflns_av_R_equivalents 0.0328
_diffrn_reflns_av_unetI/netI 0.0470
_diffrn_reflns_Laue_measured_fraction_full 0.999
_diffrn_reflns_Laue_measured_fraction_max 0.980
_diffrn_reflns_limit_h_max 15
_diffrn_reflns_limit_h_min -15
_diffrn_reflns_limit_k_max 10
_diffrn_reflns_limit_k_min -15
_diffrn_reflns_limit_l_max 16
_diffrn_reflns_limit_l_min -21
_diffrn_reflns_number 17251
_diffrn_reflns_point_group_measured_fraction_full 0.999
_diffrn_reflns_point_group_measured_fraction_max 0.980
_diffrn_reflns_theta_full 67.684
_diffrn_reflns_theta_max 71.353
_diffrn_reflns_theta_min 3.693
_diffrn_source 'micro-focus sealed X-ray tube'
_diffrn_source_type 'SuperNova (Cu) X-ray Source'
_exptl_absorpt_coefficient_mu 0.711
_exptl_absorpt_correction_T_max 1.00000
_exptl_absorpt_correction_T_min 0.87889
_exptl_absorpt_correction_type multi-scan
_exptl_absorpt_process_details
;
CrysAlisPro 1.171.39.46e (Rigaku Oxford Diffraction, 2018)
Empirical absorption correction using spherical harmonics,
 implemented in SCALE3 ABSPACK scaling algorithm.
;
_exptl_crystal_colour 'clear light colourless'
_exptl_crystal_colour_lustre clear
_exptl_crystal_colour_modifier light
_exptl_crystal_colour_primary colourless
_exptl_crystal_density_diffrn 1.321
_exptl_crystal_description block
_exptl_crystal_F_000 1120
_exptl_crystal_size_max 0.16
_exptl_crystal_size_mid 0.08
_exptl_crystal_size_min 0.03
_refine_diff_density_max 0.349
_refine_diff_density_min -0.275
_refine_diff_density_rms 0.060
_refine_ls_extinction_method none
_refine_ls_goodness_of_fit_ref 1.331
_refine_ls_hydrogen_treatment constr
_refine_ls_matrix_type full
_refine_ls_number_parameters 362
_refine_ls_number_reflns 5097
_refine_ls_number_restraints 0
_refine_ls_restrained_S_all 1.331
_refine_ls_R_factor_all 0.0841
_refine_ls_R_factor_gt 0.0562
_refine_ls_shift/su_max 0.000
_refine_ls_shift/su_mean 0.000
_refine_ls_structure_factor_coef Fsqd
_refine_ls_weighting_details 'w=1/[\s^2^(Fo^2^)+7.0359P] where P=(Fo^2^+2Fc^2^)/3'
_refine_ls_weighting_scheme calc
_refine_ls_wR_factor_gt 0.1742
_refine_ls_wR_factor_ref 0.1789
_reflns_Friedel_coverage 0.000
_reflns_number_gt 4160
_reflns_number_total 5097
_reflns_threshold_expression 'I > 2\s(I)'
_cod_data_source_file jo8b01899_si_002.cif
_cod_data_source_block hsl-20180907
_cod_database_code 4035763
_shelx_shelxl_version_number 2016/6
_chemical_oxdiff_formula 'C1 H1 O1 N1'
_shelx_space_group_comment
;
The symmetry employed for this shelxl refinement is uniquely defined
by the following loop, which should always be used as a source of
symmetry information in preference to the above space-group names.
They are only intended as comments.
;
_shelx_estimated_absorpt_t_max 0.979
_shelx_estimated_absorpt_t_min 0.895
_reflns_odcompleteness_completeness 99.86
_reflns_odcompleteness_iscentric 1
_reflns_odcompleteness_theta 66.97
_olex2_refinement_description
;
1. Fixed Uiso
 At 1.2 times of:
  All C(H) groups, All C(H,H) groups
 At 1.5 times of:
  All C(H,H,H) groups
2.a Secondary CH2 refined with riding coordinates:
 C10(H10A,H10B), C21(H21A,H21B), C8(H8A,H8B), C14(H14A,H14B), C32(H32A,H32B)
2.b Aromatic/amide H refined with riding coordinates:
 C20(H20), C23(H23), C27(H27), C40(H40), C36(H36), C24(H24), C26(H26),
 C25(H25), C19(H19), C39(H39), C38(H38), C18(H18), C16(H16), C37(H37), C17(H17)
2.c Idealised Me refined as rotating group:
 C33(H33A,H33B,H33C)
;
_olex2_date_sample_data_collection 2018-09-07
_olex2_submission_special_instructions 'No special instructions were received'
_oxdiff_exptl_absorpt_empirical_details
;
Empirical correction (ABSPACK) includes:
- Absorption correction using spherical harmonics
- Frame scaling
;
_oxdiff_exptl_absorpt_empirical_full_max 1.211
_oxdiff_exptl_absorpt_empirical_full_min 0.401

loop_
_space_group_symop_operation_xyz
'x, y, z'
'-x, y+1/2, -z+1/2'
'-x, -y, -z'
'x, -y-1/2, z-1/2'

loop_
_atom_site_label
_atom_site_type_symbol
_atom_site_fract_x
_atom_site_fract_y
_atom_site_fract_z
_atom_site_U_iso_or_equiv
_atom_site_adp_type
_atom_site_occupancy
_atom_site_site_symmetry_order
_atom_site_calc_flag
_atom_site_refinement_flags_posn
O31 O 0.7532(2) 0.2625(2) 0.67131(16) 0.0368(7) Uani 1 1 d .
O34 O 0.8364(2) 0.2305(2) 0.57939(18) 0.0395(7) Uani 1 1 d .
O30 O 0.5283(2) 0.4212(2) 0.58168(19) 0.0441(7) Uani 1 1 d .
N4 N 0.4995(3) 0.1575(2) 0.29540(18) 0.0286(7) Uani 1 1 d .
N6 N 0.5423(3) 0.3220(3) 0.31204(19) 0.0321(7) Uani 1 1 d .
N1 N 0.6349(3) -0.0066(3) 0.4457(2) 0.0330(7) Uani 1 1 d .
N5 N 0.4879(3) 0.2520(3) 0.2583(2) 0.0351(8) Uani 1 1 d .
N12 N 0.6335(3) 0.0360(3) 0.5638(2) 0.0378(8) Uani 1 1 d .
N13 N 0.6605(3) -0.0399(3) 0.5224(2) 0.0397(8) Uani 1 1 d .
C3 C 0.5634(3) 0.1674(3) 0.3734(2) 0.0255(7) Uani 1 1 d .
C28 C 0.7587(3) 0.2636(3) 0.5975(2) 0.0302(8) Uani 1 1 d .
C2 C 0.5915(3) 0.0923(3) 0.4386(2) 0.0274(8) Uani 1 1 d .
C11 C 0.5913(3) 0.1185(3) 0.5139(2) 0.0290(8) Uani 1 1 d .
C22 C 0.3181(3) 0.0920(3) 0.2079(2) 0.0277(8) Uani 1 1 d .
C9 C 0.6493(3) 0.3080(3) 0.5393(2) 0.0272(8) Uani 1 1 d .
C7 C 0.5891(3) 0.2731(3) 0.3836(2) 0.0269(8) Uani 1 1 d .
C35 C 0.6992(3) 0.5017(3) 0.5897(2) 0.0323(9) Uani 1 1 d .
C10 C 0.5595(3) 0.2232(3) 0.5379(2) 0.0295(8) Uani 1 1 d .
H10A H 0.551880 0.217884 0.590691 0.035 Uiso 1 1 calc R
H10B H 0.487921 0.244506 0.500457 0.035 Uiso 1 1 calc R
C29 C 0.6187(3) 0.4118(3) 0.5725(2) 0.0313(8) Uani 1 1 d .
C21 C 0.4386(3) 0.0649(3) 0.2513(2) 0.0332(9) Uani 1 1 d .
H21A H 0.442446 0.007719 0.288652 0.040 Uiso 1 1 calc R
H21B H 0.473638 0.041268 0.213012 0.040 Uiso 1 1 calc R
C15 C 0.7843(3) -0.0231(3) 0.3854(2) 0.0359(9) Uani 1 1 d .
C20 C 0.8454(3) 0.0541(3) 0.4364(3) 0.0386(10) Uani 1 1 d .
H20 H 0.818166 0.083834 0.474459 0.046 Uiso 1 1 calc R
C8 C 0.6619(3) 0.3316(3) 0.4555(2) 0.0343(9) Uani 1 1 d .
H8A H 0.648831 0.406464 0.444985 0.041 Uiso 1 1 calc R
H8B H 0.739007 0.317990 0.459734 0.041 Uiso 1 1 calc R
C23 C 0.2860(3) 0.1315(3) 0.1304(2) 0.0363(9) Uani 1 1 d .
H23 H 0.338176 0.137135 0.103762 0.044 Uiso 1 1 calc R
C27 C 0.2385(3) 0.0811(3) 0.2456(2) 0.0371(9) Uani 1 1 d .
H27 H 0.258704 0.053522 0.297198 0.045 Uiso 1 1 calc R
C40 C 0.8078(3) 0.4957(3) 0.5875(3) 0.0412(10) Uani 1 1 d .
H40 H 0.833866 0.432474 0.573575 0.049 Uiso 1 1 calc R
C36 C 0.6626(4) 0.5977(3) 0.6108(3) 0.0448(11) Uani 1 1 d .
H36 H 0.590973 0.603057 0.613990 0.054 Uiso 1 1 calc R
C14 C 0.6756(3) -0.0661(3) 0.3908(3) 0.0414(10) Uani 1 1 d .
H14A H 0.619605 -0.064680 0.338003 0.050 Uiso 1 1 calc R
H14B H 0.686353 -0.139045 0.408312 0.050 Uiso 1 1 calc R
C24 C 0.1769(4) 0.1623(4) 0.0927(3) 0.0461(11) Uani 1 1 d .
H24 H 0.156233 0.190054 0.041113 0.055 Uiso 1 1 calc R
C26 C 0.1289(4) 0.1111(4) 0.2067(3) 0.0455(11) Uani 1 1 d .
H26 H 0.075742 0.103154 0.232264 0.055 Uiso 1 1 calc R
C25 C 0.0983(4) 0.1524(4) 0.1308(3) 0.0474(11) Uani 1 1 d .
H25 H 0.024952 0.173548 0.105275 0.057 Uiso 1 1 calc R
C32 C 0.8460(3) 0.2128(4) 0.7328(3) 0.0475(11) Uani 1 1 d .
H32A H 0.912159 0.256799 0.745215 0.057 Uiso 1 1 calc R
H32B H 0.862802 0.144646 0.714486 0.057 Uiso 1 1 calc R
C19 C 0.9472(4) 0.0874(4) 0.4310(3) 0.0492(12) Uani 1 1 d .
H19 H 0.987183 0.139967 0.465228 0.059 Uiso 1 1 calc R
C33 C 0.8107(4) 0.2001(4) 0.8046(3) 0.0503(12) Uani 1 1 d .
H33A H 0.748376 0.152470 0.792558 0.076 Uiso 1 1 calc GR
H33B H 0.789145 0.267477 0.819768 0.076 Uiso 1 1 calc GR
H33C H 0.871614 0.172132 0.847987 0.076 Uiso 1 1 calc GR
C39 C 0.8779(4) 0.5830(4) 0.6059(3) 0.0518(12) Uani 1 1 d .
H39 H 0.950738 0.577884 0.605050 0.062 Uiso 1 1 calc R
C38 C 0.8389(5) 0.6775(4) 0.6256(3) 0.0586(14) Uani 1 1 d .
H38 H 0.885519 0.736194 0.637869 0.070 Uiso 1 1 calc R
C18 C 0.9893(5) 0.0440(5) 0.3760(3) 0.0619(15) Uani 1 1 d .
H18 H 1.058330 0.065531 0.373489 0.074 Uiso 1 1 calc R
C16 C 0.8272(5) -0.0655(4) 0.3287(3) 0.0587(14) Uani 1 1 d .
H16 H 0.787329 -0.117084 0.293415 0.070 Uiso 1 1 calc R
C37 C 0.7319(5) 0.6849(4) 0.6269(3) 0.0606(15) Uani 1 1 d .
H37 H 0.705434 0.749159 0.638793 0.073 Uiso 1 1 calc R
C17 C 0.9291(5) -0.0313(5) 0.3249(4) 0.0728(18) Uani 1 1 d .
H17 H 0.956861 -0.060083 0.286779 0.087 Uiso 1 1 calc R

loop_
_atom_site_aniso_label
_atom_site_aniso_U_11
_atom_site_aniso_U_22
_atom_site_aniso_U_33
_atom_site_aniso_U_23
_atom_site_aniso_U_13
_atom_site_aniso_U_12
O31 0.0274(14) 0.0465(17) 0.0345(15) 0.0012(13) 0.0075(11) 0.0048(12)
O34 0.0279(14) 0.0422(17) 0.0529(18) -0.0089(14) 0.0193(13) 0.0007(12)
O30 0.0301(15) 0.0486(18) 0.059(2) -0.0093(15) 0.0213(14) 0.0038(13)
N4 0.0280(16) 0.0238(16) 0.0305(16) -0.0004(13) 0.0048(13) 0.0012(13)
N6 0.0326(17) 0.0275(17) 0.0360(18) 0.0006(14) 0.0111(14) -0.0009(14)
N1 0.0259(16) 0.0260(16) 0.044(2) 0.0036(15) 0.0069(14) 0.0011(13)
N5 0.0374(18) 0.0271(17) 0.0372(18) 0.0031(15) 0.0072(15) 0.0007(14)
N12 0.0324(18) 0.0381(19) 0.0401(19) 0.0070(16) 0.0077(15) -0.0083(15)
N13 0.0342(19) 0.0338(19) 0.046(2) 0.0108(16) 0.0058(16) -0.0038(15)
C3 0.0210(17) 0.0253(18) 0.0304(19) -0.0008(15) 0.0087(14) 0.0008(14)
C28 0.0242(18) 0.0280(19) 0.041(2) -0.0086(17) 0.0147(16) -0.0050(15)
C2 0.0190(16) 0.0253(18) 0.036(2) 0.0008(16) 0.0060(15) -0.0022(14)
C11 0.0211(17) 0.033(2) 0.032(2) 0.0033(16) 0.0078(15) -0.0067(15)
C22 0.0300(19) 0.0255(18) 0.0265(18) -0.0073(15) 0.0077(15) -0.0022(15)
C9 0.0222(17) 0.0296(19) 0.0316(19) -0.0053(16) 0.0113(15) -0.0038(15)
C7 0.0232(17) 0.0286(19) 0.0315(19) -0.0006(16) 0.0125(15) -0.0012(15)
C35 0.0300(19) 0.031(2) 0.033(2) -0.0042(17) 0.0071(16) 0.0030(16)
C10 0.0226(17) 0.037(2) 0.0310(19) -0.0030(17) 0.0117(15) -0.0067(16)
C29 0.0262(19) 0.037(2) 0.031(2) -0.0039(17) 0.0102(16) 0.0023(16)
C21 0.034(2) 0.026(2) 0.034(2) -0.0076(17) 0.0040(17) 0.0000(16)
C15 0.038(2) 0.034(2) 0.034(2) 0.0080(18) 0.0097(17) 0.0149(18)
C20 0.034(2) 0.043(2) 0.040(2) 0.0015(19) 0.0147(18) 0.0056(18)
C8 0.034(2) 0.038(2) 0.035(2) -0.0068(18) 0.0171(17) -0.0131(17)
C23 0.035(2) 0.047(2) 0.029(2) -0.0020(18) 0.0134(17) -0.0015(18)
C27 0.044(2) 0.040(2) 0.030(2) -0.0032(18) 0.0149(18) -0.0079(19)
C40 0.037(2) 0.033(2) 0.053(3) -0.005(2) 0.012(2) -0.0030(18)
C36 0.043(2) 0.040(2) 0.046(3) -0.010(2) 0.007(2) 0.010(2)
C14 0.036(2) 0.029(2) 0.052(3) -0.0065(19) 0.0052(19) 0.0080(18)
C24 0.040(2) 0.056(3) 0.034(2) 0.006(2) 0.0021(19) 0.001(2)
C26 0.037(2) 0.053(3) 0.053(3) -0.011(2) 0.024(2) -0.008(2)
C25 0.029(2) 0.051(3) 0.057(3) -0.004(2) 0.006(2) 0.000(2)
C32 0.027(2) 0.066(3) 0.045(3) 0.009(2) 0.0071(19) 0.006(2)
C19 0.039(2) 0.050(3) 0.061(3) 0.011(2) 0.020(2) 0.005(2)
C33 0.043(3) 0.064(3) 0.041(3) 0.001(2) 0.010(2) 0.004(2)
C39 0.044(3) 0.043(3) 0.063(3) -0.005(2) 0.010(2) -0.012(2)
C38 0.064(3) 0.035(3) 0.062(3) -0.007(2) 0.002(3) -0.012(2)
C18 0.057(3) 0.075(4) 0.068(4) 0.026(3) 0.040(3) 0.016(3)
C16 0.073(4) 0.061(3) 0.045(3) -0.007(2) 0.023(3) 0.015(3)
C37 0.066(3) 0.034(3) 0.068(3) -0.015(2) 0.003(3) 0.006(2)
C17 0.084(4) 0.091(5) 0.063(4) 0.006(3) 0.051(3) 0.022(4)

loop_
_atom_type_symbol
_atom_type_description
_atom_type_scat_dispersion_real
_atom_type_scat_dispersion_imag
_atom_type_scat_source
C C 0.0181 0.0091 'International Tables Vol C Tables 4.2.6.8 and 6.1.1.4'
H H 0.0000 0.0000 'International Tables Vol C Tables 4.2.6.8 and 6.1.1.4'
N N 0.0311 0.0180 'International Tables Vol C Tables 4.2.6.8 and 6.1.1.4'
O O 0.0492 0.0322 'International Tables Vol C Tables 4.2.6.8 and 6.1.1.4'

loop_
_geom_angle_atom_site_label_1
_geom_angle_atom_site_label_2
_geom_angle_atom_site_label_3
_geom_angle
C28 O31 C32 116.6(3)
N5 N4 C3 110.2(3)
N5 N4 C21 119.5(3)
C3 N4 C21 130.1(3)
N5 N6 C7 109.2(3)
N13 N1 C2 109.8(3)
N13 N1 C14 119.1(3)
C2 N1 C14 129.7(4)
N6 N5 N4 107.4(3)
N13 N12 C11 108.7(3)
N12 N13 N1 107.9(3)
N4 C3 C2 131.1(3)
N4 C3 C7 105.1(3)
C7 C3 C2 123.4(3)
O31 C28 C9 109.6(3)
O34 C28 O31 124.5(4)
O34 C28 C9 125.9(4)
N1 C2 C3 132.0(4)
N1 C2 C11 105.2(3)
C11 C2 C3 122.3(3)
N12 C11 C2 108.5(4)
N12 C11 C10 125.9(4)
C2 C11 C10 125.4(3)
C23 C22 C21 120.4(4)
C27 C22 C21 120.5(4)
C27 C22 C23 119.1(4)
C28 C9 C10 104.6(3)
C28 C9 C29 110.0(3)
C28 C9 C8 110.7(3)
C10 C9 C8 114.5(3)
C29 C9 C10 108.7(3)
C29 C9 C8 108.2(3)
N6 C7 C3 108.1(3)
N6 C7 C8 121.5(3)
C3 C7 C8 130.2(4)
C40 C35 C29 124.7(4)
C40 C35 C36 118.2(4)
C36 C35 C29 117.1(4)
C11 C10 C9 110.8(3)
C11 C10 H10A 109.5
C11 C10 H10B 109.5
C9 C10 H10A 109.5
C9 C10 H10B 109.5
H10A C10 H10B 108.1
O30 C29 C9 120.1(4)
O30 C29 C35 120.6(4)
C35 C29 C9 119.2(3)
N4 C21 C22 110.8(3)
N4 C21 H21A 109.5
N4 C21 H21B 109.5
C22 C21 H21A 109.5
C22 C21 H21B 109.5
H21A C21 H21B 108.1
C20 C15 C14 122.7(4)
C20 C15 C16 118.3(4)
C16 C15 C14 118.9(4)
C15 C20 H20 119.8
C15 C20 C19 120.3(4)
C19 C20 H20 119.8
C9 C8 H8A 107.6
C9 C8 H8B 107.6
C7 C8 C9 118.8(3)
C7 C8 H8A 107.6
C7 C8 H8B 107.6
H8A C8 H8B 107.1
C22 C23 H23 119.9
C24 C23 C22 120.1(4)
C24 C23 H23 119.9
C22 C27 H27 119.9
C22 C27 C26 120.2(4)
C26 C27 H27 119.9
C35 C40 H40 119.6
C39 C40 C35 120.9(4)
C39 C40 H40 119.6
C35 C36 H36 119.7
C37 C36 C35 120.6(4)
C37 C36 H36 119.7
N1 C14 C15 112.7(3)
N1 C14 H14A 109.1
N1 C14 H14B 109.1
C15 C14 H14A 109.1
C15 C14 H14B 109.1
H14A C14 H14B 107.8
C23 C24 H24 119.8
C25 C24 C23 120.5(4)
C25 C24 H24 119.8
C27 C26 H26 119.8
C25 C26 C27 120.4(4)
C25 C26 H26 119.8
C24 C25 H25 120.2
C26 C25 C24 119.6(4)
C26 C25 H25 120.2
O31 C32 H32A 110.4
O31 C32 H32B 110.4
O31 C32 C33 106.8(3)
H32A C32 H32B 108.6
C33 C32 H32A 110.4
C33 C32 H32B 110.4
C20 C19 H19 119.6
C18 C19 C20 120.8(5)
C18 C19 H19 119.6
C32 C33 H33A 109.5
C32 C33 H33B 109.5
C32 C33 H33C 109.5
H33A C33 H33B 109.5
H33A C33 H33C 109.5
H33B C33 H33C 109.5
C40 C39 H39 120.2
C38 C39 C40 119.7(5)
C38 C39 H39 120.2
C39 C38 H38 120.0
C37 C38 C39 120.1(5)
C37 C38 H38 120.0
C19 C18 H18 120.4
C17 C18 C19 119.2(5)
C17 C18 H18 120.4
C15 C16 H16 119.9
C17 C16 C15 120.2(5)
C17 C16 H16 119.9
C36 C37 H37 119.7
C38 C37 C36 120.6(5)
C38 C37 H37 119.7
C18 C17 C16 121.1(5)
C18 C17 H17 119.4
C16 C17 H17 119.4

loop_
_geom_bond_atom_site_label_1
_geom_bond_atom_site_label_2
_geom_bond_distance
O31 C28 1.328(5)
O31 C32 1.456(5)
O34 C28 1.206(4)
O30 C29 1.214(4)
N4 N5 1.349(4)
N4 C3 1.356(5)
N4 C21 1.477(5)
N6 N5 1.317(4)
N6 C7 1.357(5)
N1 N13 1.352(5)
N1 C2 1.358(5)
N1 C14 1.448(5)
N12 N13 1.319(5)
N12 C11 1.359(5)
C3 C2 1.446(5)
C3 C7 1.375(5)
C28 C9 1.536(5)
C2 C11 1.372(5)
C11 C10 1.487(5)
C22 C21 1.507(5)
C22 C23 1.388(5)
C22 C27 1.384(5)
C9 C10 1.559(5)
C9 C29 1.539(5)
C9 C8 1.569(5)
C7 C8 1.499(5)
C35 C29 1.493(5)
C35 C40 1.390(5)
C35 C36 1.395(6)
C10 H10A 0.9700
C10 H10B 0.9700
C21 H21A 0.9700
C21 H21B 0.9700
C15 C20 1.382(6)
C15 C14 1.513(6)
C15 C16 1.393(6)
C20 H20 0.9300
C20 C19 1.389(6)
C8 H8A 0.9700
C8 H8B 0.9700
C23 H23 0.9300
C23 C24 1.380(6)
C27 H27 0.9300
C27 C26 1.386(6)
C40 H40 0.9300
C40 C39 1.388(6)
C36 H36 0.9300
C36 C37 1.380(7)
C14 H14A 0.9700
C14 H14B 0.9700
C24 H24 0.9300
C24 C25 1.378(6)
C26 H26 0.9300
C26 C25 1.371(7)
C25 H25 0.9300
C32 H32A 0.9700
C32 H32B 0.9700
C32 C33 1.485(6)
C19 H19 0.9300
C19 C18 1.368(7)
C33 H33A 0.9600
C33 H33B 0.9600
C33 H33C 0.9600
C39 H39 0.9300
C39 C38 1.382(7)
C38 H38 0.9300
C38 C37 1.366(8)
C18 H18 0.9300
C18 C17 1.362(8)
C16 H16 0.9300
C16 C17 1.383(8)
C37 H37 0.9300
C17 H17 0.9300

loop_
_geom_torsion_atom_site_label_1
_geom_torsion_atom_site_label_2
_geom_torsion_atom_site_label_3
_geom_torsion_atom_site_label_4
_geom_torsion
O31 C28 C9 C10 -67.5(4)
O31 C28 C9 C29 49.1(4)
O31 C28 C9 C8 168.7(3)
O34 C28 C9 C10 109.6(4)
O34 C28 C9 C29 -133.7(4)
O34 C28 C9 C8 -14.2(5)
N4 C3 C2 N1 52.4(6)
N4 C3 C2 C11 -137.1(4)
N4 C3 C7 N6 -1.1(4)
N4 C3 C7 C8 -176.6(4)
N6 C7 C8 C9 139.2(4)
N1 C2 C11 N12 -0.3(4)
N1 C2 C11 C10 174.9(3)
N5 N4 C3 C2 173.9(4)
N5 N4 C3 C7 1.2(4)
N5 N4 C21 C22 -46.9(5)
N5 N6 C7 C3 0.7(4)
N5 N6 C7 C8 176.6(3)
N12 C11 C10 C9 103.9(4)
N13 N1 C2 C3 171.6(4)
N13 N1 C2 C11 0.0(4)
N13 N1 C14 C15 -94.5(4)
N13 N12 C11 C2 0.4(4)
N13 N12 C11 C10 -174.7(3)
C3 N4 N5 N6 -0.8(4)
C3 N4 C21 C22 127.6(4)
C3 C2 C11 N12 -172.9(3)
C3 C2 C11 C10 2.3(6)
C3 C7 C8 C9 -45.9(6)
C28 O31 C32 C33 -168.0(4)
C28 C9 C10 C11 -56.9(4)
C28 C9 C29 O30 -124.3(4)
C28 C9 C29 C35 58.3(4)
C28 C9 C8 C7 118.1(4)
C2 N1 N13 N12 0.3(4)
C2 N1 C14 C15 70.6(5)
C2 C3 C7 N6 -174.6(3)
C2 C3 C7 C8 10.0(6)
C2 C11 C10 C9 -70.5(5)
C11 N12 N13 N1 -0.4(4)
C22 C23 C24 C25 -1.3(7)
C22 C27 C26 C25 -0.4(7)
C7 N6 N5 N4 0.1(4)
C7 C3 C2 N1 -136.0(4)
C7 C3 C2 C11 34.5(5)
C35 C40 C39 C38 -0.9(8)
C35 C36 C37 C38 -2.6(8)
C10 C9 C29 O30 -10.3(5)
C10 C9 C29 C35 172.3(3)
C10 C9 C8 C7 0.1(5)
C29 C9 C10 C11 -174.4(3)
C29 C9 C8 C7 -121.3(4)
C29 C35 C40 C39 -178.7(4)
C29 C35 C36 C37 -179.4(4)
C21 N4 N5 N6 174.7(3)
C21 N4 C3 C2 -0.9(6)
C21 N4 C3 C7 -173.6(4)
C21 C22 C23 C24 -176.0(4)
C21 C22 C27 C26 176.8(4)
C15 C20 C19 C18 -0.7(7)
C15 C16 C17 C18 0.1(9)
C20 C15 C14 N1 9.1(6)
C20 C15 C16 C17 0.6(7)
C20 C19 C18 C17 1.4(8)
C8 C9 C10 C11 64.4(4)
C8 C9 C29 O30 114.6(4)
C8 C9 C29 C35 -62.8(4)
C23 C22 C21 N4 89.2(4)
C23 C22 C27 C26 -1.2(6)
C23 C24 C25 C26 -0.3(7)
C27 C22 C21 N4 -88.8(4)
C27 C22 C23 C24 2.0(6)
C27 C26 C25 C24 1.1(7)
C40 C35 C29 O30 174.3(4)
C40 C35 C29 C9 -8.4(6)
C40 C35 C36 C37 1.7(7)
C40 C39 C38 C37 0.1(8)
C36 C35 C29 O30 -4.6(6)
C36 C35 C29 C9 172.8(4)
C36 C35 C40 C39 0.1(7)
C14 N1 N13 N12 168.2(3)
C14 N1 C2 C3 5.4(7)
C14 N1 C2 C11 -166.2(4)
C14 C15 C20 C19 177.2(4)
C14 C15 C16 C17 -177.0(5)
C32 O31 C28 O34 -3.1(6)
C32 O31 C28 C9 174.1(3)
C19 C18 C17 C16 -1.1(9)
C39 C38 C37 C36 1.7(8)
C16 C15 C20 C19 -0.4(6)
C16 C15 C14 N1 -173.4(4)
